data_7204802
loop_
_publ_author_name
'Laura Le\'on-Reina'
'Enrique R. Losilla'
'Mar\'ia Mart\'inez-Lara'
'Sebasti\'an Bruque'
'Miguel A. G. Aranda'

_publ_section_title
;
 Interstitial oxygen conduction in lanthanum oxy-apatite electrolytes
;
_journal_issue 7
_journal_name_full 'J. Mater. Chem.'
_journal_page_first 1142
_journal_page_last 1149
_journal_paper_doi 10.1039/b315257j
_journal_volume 14
_journal_year 2004
_chemical_formula_sum 'Ge La1.6 O4.45'
_chemical_formula_weight 366.00
_chemical_name_systematic ' ?'
_space_group_IT_number 176
_symmetry_cell_setting hexagonal
_symmetry_space_group_name_Hall '-P 6c'
_symmetry_space_group_name_H-M 'P 63/m'
_cell_angle_alpha 90.0
_cell_angle_beta 90.0
_cell_angle_gamma 120.0
_cell_formula_units_Z 6
_cell_length_a 9.93931(13)
_cell_length_b 9.93931
_cell_length_c 7.28485(10)
_cell_volume 623.252(12)
_computing_structure_refinement GSAS
_diffrn_radiation_polarisn_ratio 1.0
_diffrn_radiation_probe x-ray
_diffrn_radiation_wavelength 0.400269
_exptl_absorpt_correction_T_max 1.00000
_exptl_absorpt_correction_T_min 1.00000
_exptl_absorpt_process_details
;
GSAS Absorption/surface roughness correction: function number 0
No correction is applied.
;
_pd_block_id 2003-09-18T17:00|La960GeGe_RT_phase1|||
_pd_calc_method 'Rietveld Refinement'
_pd_meas_2theta_range_inc 0.003
_pd_meas_2theta_range_max 0.648
_pd_meas_2theta_range_min 0.003
_pd_phase_name La9.60Ge6O26.4
_pd_proc_2theta_range_inc 0.003
_pd_proc_2theta_range_max 0.645798
_pd_proc_2theta_range_min 0.000798
_pd_proc_info_datetime 2003-09-18T17:00:15
_pd_proc_ls_background_function
;
GSAS Background function number 7 with 36 terms.
Linear interpolation
1:    116.045     2:    596.733     3:    815.881     4:    689.454
5:    695.405     6:    720.005     7:    892.195     8:    836.272
9:    1053.51    10:    688.365    11:    692.221    12:    935.266
13:    980.955    14:    1256.16    15:    1008.24    16:    963.418
17:    1189.13    18:    910.087    19:    912.848    20:    1115.36
21:    1037.85    22:    1220.93    23:    1004.59    24:    1091.92
25:    1081.03    26:    974.297    27:    1050.01    28:    1003.82
29:    999.187    30:    950.235    31:    962.265    32:    979.760
33:    974.849    34:    928.935    35:    919.452    36:    882.655
;
_pd_proc_ls_prof_R_factor 0.0615
_pd_proc_ls_prof_wR_expected 0.0088
_pd_proc_ls_prof_wR_factor 0.0332
_refine_ls_goodness_of_fit_all 66.75
_refine_ls_matrix_type full
_refine_ls_number_parameters 115
_refine_ls_number_restraints 0
_refine_ls_R_Fsqd_factor 0.04954
_refine_ls_shift/su_max 0.99
_refine_ls_shift/su_mean 0.07
_reflns_d_resolution_high 0.727
_reflns_d_resolution_low 8.608
_reflns_limit_h_max 11
_reflns_limit_h_min 0
_reflns_limit_k_max 11
_reflns_limit_k_min 0
_reflns_limit_l_max 10
_reflns_limit_l_min 0
_reflns_number_observed 609
_cod_data_source_file b315257j.txt
_cod_data_source_block La960GeGe_RT_overall
_cod_depositor_comments
;
The following automatic conversions were performed:
'_geom_angle_publ_flag' value 'N' changed to 'n' according to
'/home/saulius/struct/CIF-dictionaries/cif_core.dic' dictionary named
'cif_core.dic' version 2.4.1 from 2010-06-29 (137
times).

'_geom_bond_publ_flag' value 'N' changed to 'n' according to
'/home/saulius/struct/CIF-dictionaries/cif_core.dic' dictionary named
'cif_core.dic' version 2.4.1 from 2010-06-29 (63 times).

Automatic conversion script
Id: cif_fix_enum 1527 2010-12-29 10:47:43Z saulius 
;
_cod_original_cell_volume 623.25305
_cod_original_formula_sum 'Ge La1.60 O4.45'
_cod_database_code 7204802
_gsas_exptl_extinct_corr_t_min 1.00000
_gsas_exptl_extinct_corr_t_max 1.00000

loop_
_symmetry_equiv_pos_site_id
_symmetry_equiv_pos_as_xyz
1 +x,+y,+z
2 x-y,+x,+z+1/2
3 -y,x-y,+z
4 -x,-y,+z+1/2
5 y-x,-x,+z
6 +y,y-x,+z+1/2
-1 -x,-y,-z
-2 y-x,-x,-z+1/2
-3 +y,y-x,-z
-4 +x,+y,-z+1/2
-5 x-y,+x,-z
-6 -y,x-y,-z+1/2

loop_
_atom_site_aniso_label
_atom_site_aniso_U_11
_atom_site_aniso_U_12
_atom_site_aniso_U_13
_atom_site_aniso_U_22
_atom_site_aniso_U_23
_atom_site_aniso_U_33
La1 0.0179(6) 0.0088(5) 0.0 0.0126(6) 0.0 0.0099(4)
La2 0.0211(5) 0.01055(25) 0.0 0.0211(5) 0.0 0.0218(8)
Ge 0.0150(5) 0.0118(5) 0.0 0.0095(6) 0.0 0.0108(5)
O1 0.0666(14) 0.0585(13) 0.0 0.0560(13) 0.0 0.0160(9)
O2 0.0061(8) 0.0028(7) 0.0 0.0062(8) 0.0 0.0429(10)
O3 0.1012(13) 0.0435(9) -0.0318(8) 0.0429(9) -0.0157(6) 0.0302(7)
O4 0.0047(11) 0.0023(5) 0.0 0.0047(11) 0.0 0.166(4)

loop_
_atom_site_type_symbol
_atom_site_label
_atom_site_fract_x
_atom_site_fract_y
_atom_site_fract_z
_atom_site_occupancy
_atom_site_thermal_displace_type
_atom_site_U_iso_or_equiv
_atom_site_symmetry_multiplicity
LA La1 0.23322(11) -0.01011(13) 0.25 1.0 Uani 0.01294 6
LA La2 0.3333 0.6667 0.00094(21) 0.9 Uani 0.02132 4
GE Ge 0.40019(11) 0.37311(11) 0.25 1.0 Uani 0.00925 6
O O1 0.31535(20) 0.48930(18) 0.25 1.0 Uani 0.03383 6
O O2 0.60076(15) 0.47303(16) 0.25 1.0 Uani 0.01852 6
O O3 0.34521(20) 0.25003(15) 0.06170(13) 1.0 Uani 0.05481 12
O O4 0.0 0.0 0.25 0.879(6) Uani 0.05854 2
O O5 0.0159(21) 0.2277(20) 0.6062(15) 0.0771(19) Uiso 0.03 12

loop_
_atom_type_symbol
_atom_type_number_in_cell
LA 9.6
GE 6.0
O 26.684

loop_
_geom_angle_atom_site_label_1
_geom_angle_atom_site_label_2
_geom_angle_atom_site_label_3
_geom_angle
_geom_angle_site_symmetry_1
_geom_angle_site_symmetry_2
_geom_angle_site_symmetry_3
_geom_angle_publ_flag
O2 La1 O3 70.21(5) 3_655 . 1_555 n
O2 La1 O3 85.86(4) 3_655 . 6_555 n
O2 La1 O3 85.86(4) 3_655 . -3_555 n
O2 La1 O3 70.21(5) 3_655 . -4_556 n
O2 La1 O4 149.93(6) 3_655 . 1_555 n
O2 La1 O5 145.54(32) 3_655 . 4_554 n
O2 La1 O5 94.11(31) 3_655 . 5_555 n
O2 La1 O5 92.9(4) 3_655 . 6_554 n
O2 La1 O5 145.54(32) 3_655 . -1_556 n
O2 La1 O5 94.11(31) 3_655 . -2_556 n
O2 La1 O5 92.9(4) 3_655 . -3_556 n
O3 La1 O3 138.71(6) 1_555 . 6_555 n
O3 La1 O3 77.782(27) 1_555 . -3_555 n
O3 La1 O3 62.82(5) 1_555 . -4_556 n
O3 La1 O4 84.29(5) 1_555 . 1_555 n
O3 La1 O5 111.83(28) 1_555 . 4_554 n
O3 La1 O5 122.1(4) 1_555 . 5_555 n
O3 La1 O5 24.2(4) 1_555 . 6_554 n
O3 La1 O5 143.00(33) 1_555 . -1_556 n
O3 La1 O5 59.5(4) 1_555 . -2_556 n
O3 La1 O5 62.01(25) 1_555 . -3_556 n
O3 La1 O3 135.01(9) 6_555 . -3_555 n
O3 La1 O3 77.782(27) 6_555 . -4_556 n
O3 La1 O4 104.52(4) 6_555 . 1_555 n
O3 La1 O5 106.92(28) 6_555 . 4_554 n
O3 La1 O5 24.5(4) 6_555 . 5_555 n
O3 La1 O5 137.37(27) 6_555 . 6_554 n
O3 La1 O5 62.26(31) 6_555 . -1_556 n
O3 La1 O5 158.9(4) 6_555 . -2_556 n
O3 La1 O5 87.18(25) 6_555 . -3_556 n
O3 La1 O3 138.71(6) -3_555 . -4_556 n
O3 La1 O4 104.52(4) -3_555 . 1_555 n
O3 La1 O5 62.26(31) -3_555 . 4_554 n
O3 La1 O5 158.9(4) -3_555 . 5_555 n
O3 La1 O5 87.18(25) -3_555 . 6_554 n
O3 La1 O5 106.92(28) -3_555 . -1_556 n
O3 La1 O5 24.5(4) -3_555 . -2_556 n
O3 La1 O5 137.37(27) -3_555 . -3_556 n
O3 La1 O4 84.29(5) -4_556 . 1_555 n
O3 La1 O5 143.00(33) -4_556 . 4_554 n
O3 La1 O5 59.5(4) -4_556 . 5_555 n
O3 La1 O5 62.01(25) -4_556 . 6_554 n
O3 La1 O5 111.83(28) -4_556 . -1_556 n
O3 La1 O5 122.1(4) -4_556 . -2_556 n
O3 La1 O5 24.2(4) -4_556 . -3_556 n
O4 La1 O5 58.82(32) 1_555 . 4_554 n
O4 La1 O5 85.98(33) 1_555 . 5_555 n
O4 La1 O5 60.2(4) 1_555 . 6_554 n
O4 La1 O5 58.82(32) 1_555 . -1_556 n
O4 La1 O5 85.98(33) 1_555 . -2_556 n
O4 La1 O5 60.2(4) 1_555 . -3_556 n
O5 La1 O5 110.8(5) 4_554 . 5_555 n
O5 La1 O5 97.9(6) 4_554 . 6_554 n
O5 La1 O5 48.3(6) 4_554 . -1_556 n
O5 La1 O5 62.55(33) 4_554 . -2_556 n
O5 La1 O5 119.0(6) 4_554 . -3_556 n
O5 La1 O5 113.9(6) 5_555 . 6_554 n
O5 La1 O5 62.55(33) 5_555 . -1_556 n
O5 La1 O5 171.6(6) 5_555 . -2_556 n
O5 La1 O5 63.8(4) 5_555 . -3_556 n
O5 La1 O5 119.0(6) 6_554 . -1_556 n
O5 La1 O5 63.8(4) 6_554 . -2_556 n
O5 La1 O5 50.3(5) 6_554 . -3_556 n
O5 La1 O5 110.8(5) -1_556 . -2_556 n
O5 La1 O5 97.9(6) -1_556 . -3_556 n
O5 La1 O5 113.9(6) -2_556 . -3_556 n
La2 La2 La2 179.9604 -2_565 . -2_566 n
La2 La2 O1 137.177(32) -2_565 . 1_555 n
La2 La2 O1 137.182(32) -2_565 . 3_665 n
La2 La2 O1 137.216(32) -2_565 . 5_565 n
La2 La2 O2 44.683(33) -2_565 . 2_554 n
La2 La2 O2 44.671(33) -2_565 . 4_664 n
La2 La2 O2 44.668(33) -2_565 . 6_564 n
La2 La2 O1 42.810(32) -2_566 . 1_555 n
La2 La2 O1 42.800(32) -2_566 . 3_665 n
La2 La2 O1 42.815(32) -2_566 . 5_565 n
La2 La2 O2 135.347(33) -2_566 . 2_554 n
La2 La2 O2 135.305(33) -2_566 . 4_664 n
La2 La2 O2 135.326(33) -2_566 . 6_564 n
O1 La2 O1 72.10(5) 1_555 . 3_665 n
O1 La2 O1 72.10(5) 1_555 . 5_565 n
O1 La2 O2 125.11(4) 1_555 . 2_554 n
O1 La2 O2 94.790(31) 1_555 . 4_664 n
O1 La2 O2 154.96(5) 1_555 . 6_564 n
O1 La2 O1 72.11(5) 3_665 . 5_565 n
O1 La2 O2 155.00(5) 3_665 . 2_554 n
O1 La2 O2 125.09(4) 3_665 . 4_664 n
O1 La2 O2 94.810(31) 3_665 . 6_564 n
O1 La2 O2 94.823(31) 5_565 . 2_554 n
O1 La2 O2 154.97(5) 5_565 . 4_664 n
O1 La2 O2 125.13(4) 5_565 . 6_564 n
O2 La2 O2 75.01(5) 2_554 . 4_664 n
O2 La2 O2 75.02(5) 2_554 . 6_564 n
O2 La2 O2 75.01(5) 4_664 . 6_564 n
O1 Ge O2 114.97(10) 1_555 . 1_555 n
O1 Ge O3 112.48(6) 1_555 . 1_555 n
O1 Ge O3 112.48(6) 1_555 . -4_556 n
O1 Ge O5 91.6(5) 1_555 . 6_554 n
O1 Ge O5 91.6(5) 1_555 . -3_556 n
O2 Ge O3 105.76(7) 1_555 . 1_555 n
O2 Ge O3 105.76(7) 1_555 . -4_556 n
O2 Ge O5 139.0(5) 1_555 . 6_554 n
O2 Ge O5 139.0(5) 1_555 . -3_556 n
O3 Ge O3 104.53(10) 1_555 . -4_556 n
O3 Ge O5 33.3(4) 1_555 . 6_554 n
O3 Ge O5 90.4(4) 1_555 . -3_556 n
O3 Ge O5 90.4(4) -4_556 . 6_554 n
O3 Ge O5 33.3(4) -4_556 . -3_556 n
O5 Ge O5 64.5(7) 6_554 . -3_556 n
La2 O1 La2 94.37(6) 1_555 . -2_566 n
La2 O1 Ge 126.00(5) 1_555 . 1_555 n
La2 O1 Ge 125.99(5) -2_566 . 1_555 n
La1 O2 La2 116.68(4) 5_665 . 2_655 n
La1 O2 La2 116.67(4) 5_665 . -1_665 n
La1 O2 Ge 121.91(9) 5_665 . 1_555 n
La2 O2 La2 90.65(7) 2_655 . -1_665 n
La2 O2 Ge 102.82(5) 2_655 . 1_555 n
La2 O2 Ge 102.84(5) -1_665 . 1_555 n
La1 O3 La1 117.21(6) 1_555 . 2_554 n
La1 O3 Ge 96.32(5) 1_555 . 1_555 n
La1 O3 O5 69.3(9) 1_555 . 6_554 n
La1 O3 Ge 138.80(7) 2_554 . 1_555 n
La1 O3 O5 85.2(6) 2_554 . 6_554 n
Ge O3 O5 85.1(6) 1_555 . 6_554 n
La1 O4 La1 120.0 1_555 . 3_555 n
La1 O4 La1 120.0 1_555 . 5_555 n
La1 O4 La1 120.0 3_555 . 5_555 n
La1 O5 La1 118.0(5) 2_555 . 3_555 n
La1 O5 La1 109.5(5) 2_555 . 4_555 n
La1 O5 Ge 95.9(6) 2_555 . 2_555 n
La1 O5 O3 86.5(10) 2_555 . 2_555 n
La1 O5 La1 114.7(6) 3_555 . 4_555 n
La1 O5 Ge 118.2(6) 3_555 . 2_555 n
La1 O5 O3 70.3(6) 3_555 . 2_555 n
La1 O5 Ge 97.3(5) 4_555 . 2_555 n
La1 O5 O3 155.5(10) 4_555 . 2_555 n
Ge O5 O3 61.6(7) 2_555 . 2_555 n

loop_
_geom_bond_atom_site_label_1
_geom_bond_atom_site_label_2
_geom_bond_distance
_geom_bond_site_symmetry_1
_geom_bond_site_symmetry_2
_geom_bond_publ_flag
La1 La1 4.1048(14) . 3_555 n
La1 La1 4.1048(14) . 5_555 n
La1 Ge 3.3077(16) . 1_555 n
La1 Ge 3.4198(15) . 5_555 n
La1 O1 2.7864(21) . 5_555 n
La1 O2 2.5301(14) . 3_655 n
La1 O3 2.6321(16) . 1_555 n
La1 O3 2.4577(10) . 6_555 n
La1 O3 2.4577(10) . -3_555 n
La1 O3 2.6321(16) . -4_556 n
La1 O4 2.3699(8) . 1_555 n
La1 O5 2.560(18) . 4_554 n
La1 O5 2.602(11) . 5_555 n
La1 O5 2.467(16) . 6_554 n
La1 O5 2.560(18) . -1_556 n
La1 O5 2.602(11) . -2_556 n
La1 O5 2.467(16) . -3_556 n
La2 La2 3.6561(31) . -2_565 n
La2 La2 3.6288(31) . -2_566 n
La2 Ge 3.4000(10) . 2_554 n
La2 Ge 3.4005(10) . 4_664 n
La2 Ge 3.3997(10) . 6_564 n
La2 O1 2.4735(15) . 1_555 n
La2 O1 2.4732(15) . 3_665 n
La2 O1 2.4728(15) . 5_565 n
La2 O2 2.5704(15) . 2_554 n
La2 O2 2.5710(15) . 4_664 n
La2 O2 2.5705(15) . 6_564 n
La2 O3 2.9084(18) . -1_665 n
La2 O3 2.9075(18) . -3_565 n
La2 O3 2.9082(18) . -5_555 n
Ge La1 3.3077(16) . 1_555 n
Ge La1 3.4198(15) . 3_555 n
Ge La2 3.3997(10) . 2_655 n
Ge La2 3.4005(10) . -1_665 n
Ge O1 1.7374(14) . 1_555 n
Ge O2 1.7265(14) . 1_555 n
Ge O3 1.7344(12) . 1_555 n
Ge O3 1.7344(12) . -4_556 n
Ge O5 1.965(13) . 6_554 n
Ge O5 1.965(13) . -3_556 n
O1 La1 2.7864(21) . 3_555 n
O1 La2 2.4735(15) . 1_555 n
O1 La2 2.4732(15) . -2_566 n
O1 Ge 1.7374(14) . 1_555 n
O2 La1 2.5301(14) . 5_665 n
O2 La2 2.5705(15) . 2_655 n
O2 La2 2.5710(15) . -1_665 n
O2 Ge 1.7265(14) . 1_555 n
O3 La1 2.6321(16) . 1_555 n
O3 La1 2.4577(10) . 2_554 n
O3 La2 2.9084(18) . -1_665 n
O3 Ge 1.7344(12) . 1_555 n
O3 O5 1.082(17) . 6_554 n
O4 La1 2.3699(8) . 1_555 n
O4 La1 2.3699(8) . 3_555 n
O4 La1 2.3699(8) . 5_555 n
O5 La1 2.467(16) . 2_555 n
O5 La1 2.602(11) . 3_555 n
O5 La1 2.560(18) . 4_555 n
O5 Ge 1.965(13) . 2_555 n
O5 O3 1.082(17) . 2_555 n
O5 O5 2.096(21) . -4_557 n

loop_
_pd_block_diffractogram_id
2003-09-18T17:00|La960GeGe_RT_H_01||
2003-09-18T17:00|La960GeGe_RT_H_02||

loop_
_pd_phase_block_id
2003-09-18T17:00|La960GeGe_RT_phase1|||
